data_1569807
loop_
_publ_author_name
'Lee, Dong Hee'
'An, Jaewook'
'Oh, Jihye'
'Park, In-Hyeok'

_publ_section_title
;
 Zinc(II) and Copper(II) Complexes of 4-Styrylpyridine and
 1-Adamantanecarboxylic Acid: Syntheses, Crystal Structures, and
 Photopolymerization
;
_journal_issue 8
_journal_name_full Crystals
_journal_page_first 1226
_journal_paper_doi 10.3390/cryst13081226
_journal_volume 13
_journal_year 2023
_chemical_formula_sum 'C124 H148 Cu3 N6 O14'
_chemical_formula_weight 2137.10
_space_group_crystal_system triclinic
_space_group_IT_number 2
_space_group_name_Hall '-P 1'
_space_group_name_H-M_alt 'P -1'
_atom_sites_solution_hydrogens geom
_audit_creation_method SHELXL-2018/3
_cell_angle_alpha 102.709(4)
_cell_angle_beta 111.677(4)
_cell_angle_gamma 92.990(5)
_cell_formula_units_Z 1
_cell_length_a 13.2103(11)
_cell_length_b 13.8734(12)
_cell_length_c 16.6325(13)
_cell_measurement_reflns_used 4584
_cell_measurement_temperature 100(2)
_cell_measurement_theta_max 19.68
_cell_measurement_theta_min 2.35
_cell_volume 2733.2(4)
_computing_cell_refinement 'Bruker APEXII'
_computing_data_collection 'Bruker APEXII'
_computing_data_reduction 'Bruker APEX software'
_computing_molecular_graphics ORTEP
_computing_publication_material CIFTAB
_computing_structure_refinement SHELXL
_computing_structure_solution 'SHELXT 2014/5 (Sheldrick, 2014)'
_diffrn_ambient_temperature 100(2)
_diffrn_measured_fraction_theta_full 0.996
_diffrn_measured_fraction_theta_max 0.996
_diffrn_measurement_device_type 'CCD detector'
_diffrn_measurement_method 'phi and omega scans'
_diffrn_radiation_type MoK\a
_diffrn_radiation_wavelength 0.71073
_diffrn_reflns_av_R_equivalents 0.0850
_diffrn_reflns_av_unetI/netI 0.0886
_diffrn_reflns_Laue_measured_fraction_full 0.996
_diffrn_reflns_Laue_measured_fraction_max 0.996
_diffrn_reflns_limit_h_max 16
_diffrn_reflns_limit_h_min -16
_diffrn_reflns_limit_k_max 17
_diffrn_reflns_limit_k_min -17
_diffrn_reflns_limit_l_max 20
_diffrn_reflns_limit_l_min -20
_diffrn_reflns_number 47635
_diffrn_reflns_point_group_measured_fraction_full 0.996
_diffrn_reflns_point_group_measured_fraction_max 0.996
_diffrn_reflns_theta_full 25.242
_diffrn_reflns_theta_max 26.000
_diffrn_reflns_theta_min 1.677
_diffrn_source 'fine-focus sealed tube'
_exptl_absorpt_coefficient_mu 0.645
_exptl_absorpt_correction_T_max 0.7457
_exptl_absorpt_correction_T_min 0.6329
_exptl_absorpt_correction_type multi-scan
_exptl_absorpt_process_details SADABS
_exptl_crystal_colour green
_exptl_crystal_density_diffrn 1.298
_exptl_crystal_description block
_exptl_crystal_F_000 1133
_exptl_crystal_size_max 0.140
_exptl_crystal_size_mid 0.081
_exptl_crystal_size_min 0.042
_refine_diff_density_max 1.627
_refine_diff_density_min -1.003
_refine_diff_density_rms 0.072
_refine_ls_extinction_method none
_refine_ls_goodness_of_fit_ref 1.060
_refine_ls_hydrogen_treatment constr
_refine_ls_matrix_type full
_refine_ls_number_parameters 788
_refine_ls_number_reflns 10697
_refine_ls_number_restraints 204
_refine_ls_restrained_S_all 1.071
_refine_ls_R_factor_all 0.1069
_refine_ls_R_factor_gt 0.0616
_refine_ls_shift/su_max 0.001
_refine_ls_shift/su_mean 0.000
_refine_ls_structure_factor_coef Fsqd
_refine_ls_weighting_details 'w=1/[\s^2^(Fo^2^)+(0.0748P)^2^+0.7337P] where P=(Fo^2^+2Fc^2^)/3'
_refine_ls_weighting_scheme calc
_refine_ls_wR_factor_gt 0.1499
_refine_ls_wR_factor_ref 0.1716
_reflns_Friedel_coverage 0.000
_reflns_number_gt 6803
_reflns_number_total 10697
_reflns_threshold_expression 'I > 2\s(I)'
_cod_data_source_file crystals-13-01226-s002.cif
_cod_data_source_block 2
_cod_depositor_comments
;
The following automatic conversions were performed:

data item '_exptl_absorpt_correction_type' value 'MULTI-SCAN' was
changed to 'multi-scan' in accordance with the
/home/data/users/saulius/crontab/automatic-downloads/current/MDPI/lib/dictionaries/cif_core.dic
dictionary named 'cif_core.dic' version 2.4.2 last updated on
2011-04-26.

Automatic conversion script
Id: cif_fix_values 8170 2020-07-09 18:12:32Z antanas 
;
_cod_database_code 1569807
_shelx_shelxl_version_number 2018/3
_shelx_space_group_comment
; 
The symmetry employed for this shelxl refinement is uniquely defined 
by the following loop, which should always be used as a source of 
symmetry information in preference to the above space-group names. 
They are only intended as comments. 
;
_shelx_estimated_absorpt_t_min 0.915
_shelx_estimated_absorpt_t_max 0.973

loop_
_space_group_symop_operation_xyz
'x, y, z'
'-x, -y, -z'

loop_
_atom_site_label
_atom_site_type_symbol
_atom_site_fract_x
_atom_site_fract_y
_atom_site_fract_z
_atom_site_U_iso_or_equiv
_atom_site_adp_type
_atom_site_occupancy
_atom_site_site_symmetry_order
_atom_site_calc_flag
_atom_site_refinement_flags_posn
_atom_site_refinement_flags_adp
_atom_site_refinement_flags_occupancy
_atom_site_disorder_assembly
_atom_site_disorder_group
Cu1 Cu 0.47438(4) 0.91080(3) 0.94495(3) 0.03078(15) Uani 1 1 d . . . . .
Cu2 Cu 0.000000 0.500000 0.500000 0.03361(19) Uani 1 2 d S . P . .
O1 O 0.6761(2) 1.0570(2) 1.09810(19) 0.0475(7) Uani 1 1 d . . . . .
O2 O 0.6321(2) 0.9048(2) 1.00474(18) 0.0465(7) Uani 1 1 d . . . . .
O3 O 0.4910(2) 1.01505(19) 1.13184(17) 0.0458(7) Uani 1 1 d . . . . .
O5 O -0.0226(2) 0.44922(19) 0.37443(17) 0.0384(6) Uani 1 1 d . . . . .
O4 O 0.4477(2) 0.86347(19) 1.03919(18) 0.0482(8) Uani 1 1 d . . . . .
O6 O 0.1557(2) 0.5073(2) 0.44182(18) 0.0461(7) Uani 1 1 d . . . . .
N1 N 0.4447(3) 0.7695(2) 0.84772(19) 0.0325(7) Uani 1 1 d . . . . .
N2 N 0.0450(2) 0.3681(2) 0.5250(2) 0.0336(7) Uani 1 1 d . . . . .
C1 C 0.3544(3) 0.7031(3) 0.8181(3) 0.0428(10) Uani 1 1 d . . . . .
H1 H 0.301937 0.716291 0.844212 0.051 Uiso 1 1 calc R U . . .
C2 C 0.3329(4) 0.6172(3) 0.7524(3) 0.0487(11) Uani 1 1 d . . . . .
H2 H 0.266809 0.572632 0.734335 0.058 Uiso 1 1 calc R U . . .
C3 C 0.4063(3) 0.5941(3) 0.7116(2) 0.0367(9) Uani 1 1 d . . . . .
C4 C 0.5010(3) 0.6631(3) 0.7426(2) 0.0381(9) Uani 1 1 d . . . . .
H4 H 0.554916 0.651930 0.717854 0.046 Uiso 1 1 calc R U . . .
C5 C 0.5161(3) 0.7476(3) 0.8095(3) 0.0397(10) Uani 1 1 d . . . . .
H5 H 0.581703 0.793470 0.829672 0.048 Uiso 1 1 calc R U . . .
C6 C 0.3823(4) 0.5036(3) 0.6399(3) 0.0425(10) Uani 1 1 d . . . . .
H6 H 0.311338 0.465992 0.619431 0.051 Uiso 1 1 calc R U . . .
C7 C 0.4463(3) 0.4672(3) 0.5999(3) 0.0400(10) Uani 1 1 d . . . . .
H7 H 0.517483 0.504144 0.619675 0.048 Uiso 1 1 calc R U . . .
C8 C 0.4194(3) 0.3760(3) 0.5282(2) 0.0357(9) Uani 1 1 d . . . . .
C9 C 0.3145(4) 0.3210(3) 0.4863(3) 0.0468(11) Uani 1 1 d . . . . .
H9 H 0.256893 0.344136 0.503046 0.056 Uiso 1 1 calc R U . . .
C10 C 0.2928(4) 0.2333(3) 0.4206(3) 0.0520(12) Uani 1 1 d . . . . .
H10 H 0.220636 0.196572 0.393077 0.062 Uiso 1 1 calc R U . . .
C11 C 0.3738(4) 0.1983(3) 0.3945(3) 0.0523(12) Uani 1 1 d . . . . .
H11 H 0.357928 0.137844 0.349212 0.063 Uiso 1 1 calc R U . . .
C12 C 0.4778(4) 0.2513(3) 0.4341(3) 0.0547(12) Uani 1 1 d . . . . .
H12 H 0.534445 0.227510 0.416328 0.066 Uiso 1 1 calc R U . . .
C13 C 0.5006(4) 0.3402(3) 0.5007(3) 0.0450(10) Uani 1 1 d . . . . .
H13 H 0.572865 0.376736 0.527470 0.054 Uiso 1 1 calc R U . . .
C14 C 0.6997(3) 0.9750(3) 1.0666(2) 0.0370(9) Uani 1 1 d D . . . .
C15 C 0.8163(15) 0.9635(8) 1.1071(7) 0.037(5) Uani 0.564(7) 1 d D . P A 1
C16 C 0.8226(6) 0.8811(7) 1.1573(6) 0.049(2) Uani 0.564(7) 1 d D . P A 1
H16A H 0.794446 0.902372 1.204951 0.058 Uiso 0.564(7) 1 calc R U P A 1
H16B H 0.775180 0.819086 1.115004 0.058 Uiso 0.564(7) 1 calc R U P A 1
C17 C 0.8943(6) 1.0578(5) 1.1755(6) 0.047(2) Uani 0.564(7) 1 d D . P A 1
H17A H 0.892941 1.112240 1.145537 0.056 Uiso 0.564(7) 1 calc R U P A 1
H17B H 0.868667 1.080510 1.224473 0.056 Uiso 0.564(7) 1 calc R U P A 1
C18 C 0.8606(6) 0.9248(7) 1.0342(5) 0.050(2) Uani 0.564(7) 1 d D . P A 1
H18A H 0.858639 0.975098 0.999947 0.060 Uiso 0.564(7) 1 calc R U P A 1
H18B H 0.813041 0.862640 0.992170 0.060 Uiso 0.564(7) 1 calc R U P A 1
C19 C 0.9799(13) 0.8249(9) 1.1253(9) 0.063(4) Uani 0.564(7) 1 d D . P A 1
H19A H 0.930803 0.763794 1.082721 0.075 Uiso 0.564(7) 1 calc R U P A 1
H19B H 1.055209 0.808026 1.150349 0.075 Uiso 0.564(7) 1 calc R U P A 1
C20 C 0.9800(10) 0.9038(10) 1.0769(7) 0.065(5) Uani 0.564(7) 1 d D . P A 1
H20 H 1.007822 0.879521 1.028780 0.078 Uiso 0.564(7) 1 calc R U P A 1
C21 C 1.0522(10) 0.9980(10) 1.1408(8) 0.056(4) Uani 0.564(7) 1 d D . P A 1
H21A H 1.129109 0.985146 1.166654 0.067 Uiso 0.564(7) 1 calc R U P A 1
H21B H 1.050518 1.050088 1.108240 0.067 Uiso 0.564(7) 1 calc R U P A 1
C22 C 1.0127(9) 1.0341(7) 1.2144(7) 0.055(4) Uani 0.564(7) 1 d D . P A 1
H22 H 1.062523 1.095555 1.257617 0.065 Uiso 0.564(7) 1 calc R U P A 1
C23 C 1.0116(10) 0.9548(8) 1.2627(6) 0.052(4) Uani 0.564(7) 1 d D . P A 1
H23A H 1.087753 0.941797 1.292384 0.063 Uiso 0.564(7) 1 calc R U P A 1
H23B H 0.982790 0.978617 1.309544 0.063 Uiso 0.564(7) 1 calc R U P A 1
C24 C 0.9414(8) 0.8600(8) 1.1992(7) 0.050(3) Uani 0.564(7) 1 d D . P A 1
H24 H 0.943651 0.807334 1.232096 0.060 Uiso 0.564(7) 1 calc R U P A 1
C15X C 0.8185(13) 0.9454(9) 1.1070(8) 0.027(5) Uani 0.436(7) 1 d D . P A 2
C16X C 0.8429(7) 0.9490(10) 1.2053(6) 0.048(3) Uani 0.436(7) 1 d D . P A 2
H16C H 0.836509 1.016222 1.237015 0.058 Uiso 0.436(7) 1 calc R U P A 2
H16D H 0.788695 0.899692 1.208752 0.058 Uiso 0.436(7) 1 calc R U P A 2
C17X C 0.8966(7) 1.0272(8) 1.1019(8) 0.051(3) Uani 0.436(7) 1 d D . P A 2
H17C H 0.881353 1.025563 1.038621 0.061 Uiso 0.436(7) 1 calc R U P A 2
H17D H 0.886763 1.093825 1.132122 0.061 Uiso 0.436(7) 1 calc R U P A 2
C18X C 0.8305(7) 0.8427(7) 1.0574(6) 0.046(3) Uani 0.436(7) 1 d D . P A 2
H18C H 0.813349 0.840800 0.993833 0.055 Uiso 0.436(7) 1 calc R U P A 2
H18D H 0.778208 0.790522 1.059582 0.055 Uiso 0.436(7) 1 calc R U P A 2
C19X C 0.9730(13) 0.8233(9) 1.1998(9) 0.053(4) Uani 0.436(7) 1 d D . P A 2
H19C H 0.921500 0.770269 1.201789 0.064 Uiso 0.436(7) 1 calc R U P A 2
H19D H 1.049002 0.809603 1.228945 0.064 Uiso 0.436(7) 1 calc R U P A 2
C20X C 0.9491(9) 0.8225(10) 1.1018(8) 0.048(5) Uani 0.436(7) 1 d D . P A 2
H20X H 0.958216 0.756016 1.069058 0.058 Uiso 0.436(7) 1 calc R U P A 2
C21X C 1.0281(15) 0.9051(13) 1.0984(11) 0.071(6) Uani 0.436(7) 1 d D . P A 2
H21C H 1.012775 0.904373 1.035345 0.085 Uiso 0.436(7) 1 calc R U P A 2
H21D H 1.105074 0.893167 1.126654 0.085 Uiso 0.436(7) 1 calc R U P A 2
C22X C 1.0133(12) 1.0071(12) 1.1483(12) 0.059(5) Uani 0.436(7) 1 d D . P A 2
H22X H 1.066262 1.060259 1.146791 0.071 Uiso 0.436(7) 1 calc R U P A 2
C23X C 1.0375(12) 1.0083(11) 1.2460(10) 0.064(6) Uani 0.436(7) 1 d D . P A 2
H23C H 1.027601 1.073966 1.278011 0.076 Uiso 0.436(7) 1 calc R U P A 2
H23D H 1.114818 0.998248 1.275940 0.076 Uiso 0.436(7) 1 calc R U P A 2
C24X C 0.9595(8) 0.9252(11) 1.2499(8) 0.053(4) Uani 0.436(7) 1 d D . P A 2
H24X H 0.975298 0.926033 1.313677 0.064 Uiso 0.436(7) 1 calc R U P A 2
C25 C 0.4609(3) 0.9230(3) 1.1123(3) 0.0362(9) Uani 1 1 d . . . . .
C26 C 0.4426(3) 0.8794(3) 1.1834(3) 0.0356(9) Uani 1 1 d . . . . .
C27 C 0.3405(5) 0.8068(5) 1.1438(4) 0.105(3) Uani 1 1 d . . . . .
H27A H 0.346545 0.750378 1.098469 0.125 Uiso 1 1 calc R U . . .
H27B H 0.277446 0.839351 1.113464 0.125 Uiso 1 1 calc R U . . .
C28 C 0.5390(4) 0.8283(4) 1.2245(3) 0.0735(16) Uani 1 1 d . . . . .
H28A H 0.607036 0.877745 1.253503 0.088 Uiso 1 1 calc R U . . .
H28B H 0.547756 0.776572 1.176950 0.088 Uiso 1 1 calc R U . . .
C29 C 0.4362(6) 0.9617(4) 1.2585(4) 0.099(2) Uani 1 1 d . . . . .
H29A H 0.369753 0.993484 1.234893 0.119 Uiso 1 1 calc R U . . .
H29B H 0.501642 1.013626 1.282305 0.119 Uiso 1 1 calc R U . . .
C30 C 0.5228(5) 0.7794(5) 1.2946(4) 0.0788(18) Uani 1 1 d . . . . .
H30 H 0.585201 0.741821 1.318080 0.095 Uiso 1 1 calc R U . . .
C31 C 0.5219(5) 0.8602(5) 1.3668(4) 0.087(2) Uani 1 1 d . . . . .
H31A H 0.515994 0.832083 1.414991 0.105 Uiso 1 1 calc R U . . .
H31B H 0.592234 0.906258 1.392173 0.105 Uiso 1 1 calc R U . . .
C32 C 0.4310(7) 0.9156(5) 1.3362(4) 0.0872(19) Uani 1 1 d . . . . .
H32 H 0.431609 0.969673 1.387308 0.105 Uiso 1 1 calc R U . . .
C33 C 0.3245(6) 0.8509(8) 1.2936(5) 0.122(3) Uani 1 1 d . . . . .
H33A H 0.266040 0.891187 1.270218 0.146 Uiso 1 1 calc R U . . .
H33B H 0.309736 0.824023 1.339293 0.146 Uiso 1 1 calc R U . . .
C34 C 0.3193(6) 0.7661(6) 1.2191(4) 0.119(3) Uani 1 1 d . . . . .
H34 H 0.247419 0.720887 1.193854 0.143 Uiso 1 1 calc R U . . .
C35 C 0.4159(8) 0.7094(4) 1.2520(5) 0.108(3) Uani 1 1 d . . . . .
H35A H 0.406842 0.675783 1.296185 0.130 Uiso 1 1 calc R U . . .
H35B H 0.416816 0.657378 1.200995 0.130 Uiso 1 1 calc R U . . .
C36 C 0.0733(4) 0.4691(3) 0.3728(3) 0.0388(10) Uani 1 1 d . . . . .
C37 C 0.0785(3) 0.4437(3) 0.2809(2) 0.0365(9) Uani 1 1 d . . . . .
C38 C 0.0418(4) 0.3317(3) 0.2369(3) 0.0485(11) Uani 1 1 d . . . . .
H38A H 0.091249 0.293341 0.274401 0.058 Uiso 1 1 calc R U . . .
H38B H -0.033896 0.312778 0.232163 0.058 Uiso 1 1 calc R U . . .
C39 C 0.1970(4) 0.4707(3) 0.2886(3) 0.0534(12) Uani 1 1 d . . . . .
H39A H 0.222297 0.542967 0.316838 0.064 Uiso 1 1 calc R U . . .
H39B H 0.247061 0.433222 0.326673 0.064 Uiso 1 1 calc R U . . .
C40 C 0.0027(4) 0.5017(3) 0.2220(3) 0.0503(11) Uani 1 1 d . . . . .
H40A H 0.026353 0.574294 0.249716 0.060 Uiso 1 1 calc R U . . .
H40B H -0.073545 0.485175 0.217057 0.060 Uiso 1 1 calc R U . . .
C41 C 0.0056(5) 0.4759(4) 0.1289(3) 0.0679(15) Uani 1 1 d . . . . .
H41 H -0.044244 0.514521 0.090804 0.081 Uiso 1 1 calc R U . . .
C42 C 0.1238(5) 0.5020(4) 0.1370(3) 0.0816(18) Uani 1 1 d . . . . .
H42A H 0.126330 0.484868 0.076799 0.098 Uiso 1 1 calc R U . . .
H42B H 0.148545 0.574684 0.163375 0.098 Uiso 1 1 calc R U . . .
C43 C 0.1996(4) 0.4445(4) 0.1957(3) 0.0687(15) Uani 1 1 d . . . . .
H43 H 0.276543 0.462363 0.200944 0.082 Uiso 1 1 calc R U . . .
C44 C 0.1627(4) 0.3341(4) 0.1527(3) 0.0721(16) Uani 1 1 d . . . . .
H44A H 0.212376 0.295573 0.189770 0.087 Uiso 1 1 calc R U . . .
H44B H 0.166137 0.317401 0.092784 0.087 Uiso 1 1 calc R U . . .
C45 C 0.0448(4) 0.3064(4) 0.1437(3) 0.0605(14) Uani 1 1 d . . . . .
H45 H 0.020311 0.233198 0.115237 0.073 Uiso 1 1 calc R U . . .
C46 C -0.0318(4) 0.3651(4) 0.0867(3) 0.0696(15) Uani 1 1 d . . . . .
H46A H -0.031508 0.347986 0.025738 0.083 Uiso 1 1 calc R U . . .
H46B H -0.107870 0.347300 0.081506 0.083 Uiso 1 1 calc R U . . .
C47 C 0.0151(3) 0.2833(3) 0.4584(3) 0.0362(9) Uani 1 1 d . . . . .
H47 H -0.031000 0.285449 0.399621 0.043 Uiso 1 1 calc R U . . .
C48 C 0.0486(3) 0.1943(3) 0.4721(2) 0.0370(9) Uani 1 1 d . . . . .
H48 H 0.025915 0.136379 0.423288 0.044 Uiso 1 1 calc R U . . .
C49 C 0.1158(3) 0.1887(3) 0.5574(2) 0.0339(9) Uani 1 1 d . . . . .
C50 C 0.1449(3) 0.2756(3) 0.6258(3) 0.0380(9) Uani 1 1 d . . . . .
H50 H 0.190285 0.275410 0.685376 0.046 Uiso 1 1 calc R U . . .
C52 C 0.1077(3) 0.3614(3) 0.6071(3) 0.0365(9) Uani 1 1 d . . . . .
H52 H 0.127629 0.419799 0.655217 0.044 Uiso 1 1 calc R U . . .
C53 C 0.1574(3) 0.0964(3) 0.5763(3) 0.0387(10) Uani 1 1 d . . . . .
H53 H 0.191253 0.096065 0.637549 0.046 Uiso 1 1 calc R U . . .
C54 C 0.1525(3) 0.0151(3) 0.5175(3) 0.0427(10) Uani 1 1 d . . . . .
H54 H 0.120206 0.017429 0.456680 0.051 Uiso 1 1 calc R U . . .
C55 C 0.1898(3) -0.0794(3) 0.5322(3) 0.0393(10) Uani 1 1 d . . . . .
C56 C 0.1705(3) -0.1602(3) 0.4591(3) 0.0475(11) Uani 1 1 d . . . . .
H56 H 0.137654 -0.151959 0.400108 0.057 Uiso 1 1 calc R U . . .
C57 C 0.1984(4) -0.2518(3) 0.4711(3) 0.0534(12) Uani 1 1 d . . . . .
H57 H 0.184023 -0.306200 0.420427 0.064 Uiso 1 1 calc R U . . .
C58 C 0.2465(4) -0.2650(3) 0.5551(3) 0.0543(12) Uani 1 1 d . . . . .
H58 H 0.265016 -0.328495 0.563104 0.065 Uiso 1 1 calc R U . . .
C59 C 0.2682(4) -0.1855(3) 0.6285(3) 0.0579(13) Uani 1 1 d . . . . .
H59 H 0.302550 -0.194026 0.687196 0.069 Uiso 1 1 calc R U . . .
C60 C 0.2403(4) -0.0940(3) 0.6171(3) 0.0493(11) Uani 1 1 d . . . . .
H60 H 0.255790 -0.039881 0.668129 0.059 Uiso 1 1 calc R U . . .
O1S O 0.7163(4) 0.5945(4) 1.1737(3) 0.1219(12) Uani 1 1 d D U . . .
N1S N 0.6441(5) 0.5643(5) 1.0268(4) 0.1140(12) Uani 1 1 d D U . . .
C1S C 0.6668(8) 0.6201(8) 1.1080(6) 0.1174(12) Uani 0.771(6) 1 d D U P B 1
H1S H 0.642550 0.683527 1.114457 0.141 Uiso 0.771(6) 1 calc R U P B 1
C2S C 0.5964(8) 0.5916(8) 0.9466(6) 0.1159(14) Uani 0.771(6) 1 d D U P B 1
H2SA H 0.648415 0.589844 0.917052 0.174 Uiso 0.771(6) 1 calc R U P B 1
H2SB H 0.578021 0.659378 0.959079 0.174 Uiso 0.771(6) 1 calc R U P B 1
H2SC H 0.529193 0.544887 0.907353 0.174 Uiso 0.771(6) 1 calc R U P B 1
C3S C 0.6765(8) 0.4613(7) 1.0182(6) 0.1172(14) Uani 0.771(6) 1 d D U P B 1
H3SA H 0.722937 0.453227 0.983607 0.176 Uiso 0.771(6) 1 calc R U P B 1
H3SB H 0.610128 0.411336 0.987533 0.176 Uiso 0.771(6) 1 calc R U P B 1
H3SC H 0.717478 0.452347 1.077979 0.176 Uiso 0.771(6) 1 calc R U P B 1
C1SX C 0.716(2) 0.550(2) 1.0962(15) 0.1178(12) Uani 0.229(6) 1 d D U P B 2
H1SX H 0.768678 0.507974 1.091974 0.141 Uiso 0.229(6) 1 calc R U P B 2
C2SX C 0.588(2) 0.6575(19) 1.0308(18) 0.1163(15) Uani 0.229(6) 1 d D U P B 2
H2SD H 0.596220 0.691819 0.987472 0.174 Uiso 0.229(6) 1 calc R U P B 2
H2SE H 0.622286 0.702244 1.091180 0.174 Uiso 0.229(6) 1 calc R U P B 2
H2SF H 0.509667 0.638221 1.016236 0.174 Uiso 0.229(6) 1 calc R U P B 2
C3SX C 0.601(3) 0.518(2) 0.9270(14) 0.1158(15) Uani 0.229(6) 1 d D U P B 2
H3SD H 0.580745 0.446090 0.914562 0.174 Uiso 0.229(6) 1 calc R U P B 2
H3SE H 0.657344 0.532126 0.904597 0.174 Uiso 0.229(6) 1 calc R U P B 2
H3SF H 0.535220 0.547402 0.897044 0.174 Uiso 0.229(6) 1 calc R U P B 2

loop_
_atom_site_aniso_label
_atom_site_aniso_U_11
_atom_site_aniso_U_22
_atom_site_aniso_U_33
_atom_site_aniso_U_23
_atom_site_aniso_U_13
_atom_site_aniso_U_12
Cu1 0.0349(3) 0.0254(3) 0.0277(3) 0.0042(2) 0.0095(2) -0.0006(2)
Cu2 0.0407(4) 0.0297(4) 0.0321(4) 0.0055(3) 0.0174(3) 0.0048(3)
O1 0.0362(16) 0.0404(17) 0.0495(18) -0.0032(14) 0.0073(14) 0.0028(13)
O2 0.0338(16) 0.0444(17) 0.0452(17) -0.0029(14) 0.0058(14) 0.0053(13)
O3 0.072(2) 0.0280(16) 0.0385(16) 0.0076(13) 0.0254(15) -0.0043(14)
O5 0.0496(17) 0.0347(15) 0.0379(15) 0.0075(12) 0.0255(14) 0.0105(13)
O4 0.074(2) 0.0291(15) 0.0428(17) 0.0049(13) 0.0282(16) -0.0056(14)
O6 0.0543(19) 0.0424(17) 0.0360(16) 0.0022(13) 0.0168(15) -0.0006(14)
N1 0.0372(19) 0.0277(17) 0.0314(17) 0.0073(14) 0.0122(15) 0.0043(15)
N2 0.0353(18) 0.0328(18) 0.0348(18) 0.0092(15) 0.0161(15) 0.0042(15)
C1 0.048(3) 0.034(2) 0.046(2) 0.002(2) 0.024(2) -0.006(2)
C2 0.054(3) 0.033(2) 0.054(3) -0.007(2) 0.028(2) -0.015(2)
C3 0.041(2) 0.032(2) 0.031(2) 0.0046(18) 0.0105(19) -0.0007(18)
C4 0.039(2) 0.035(2) 0.036(2) 0.0034(18) 0.0128(19) 0.0011(18)
C5 0.037(2) 0.032(2) 0.040(2) 0.0038(19) 0.0087(19) -0.0060(18)
C6 0.045(3) 0.034(2) 0.043(2) -0.0024(19) 0.019(2) -0.0045(19)
C7 0.046(3) 0.030(2) 0.038(2) 0.0058(18) 0.012(2) -0.0020(19)
C8 0.045(2) 0.033(2) 0.032(2) 0.0101(18) 0.0162(19) 0.0071(19)
C9 0.047(3) 0.043(3) 0.044(2) -0.001(2) 0.018(2) 0.008(2)
C10 0.050(3) 0.047(3) 0.042(3) -0.011(2) 0.013(2) -0.003(2)
C11 0.071(3) 0.040(3) 0.044(3) -0.001(2) 0.027(3) 0.009(2)
C12 0.067(3) 0.057(3) 0.053(3) 0.008(2) 0.040(3) 0.017(3)
C13 0.048(3) 0.044(3) 0.045(2) 0.008(2) 0.022(2) 0.003(2)
C14 0.033(2) 0.047(3) 0.031(2) 0.014(2) 0.0111(19) -0.001(2)
C15 0.058(10) 0.030(5) 0.021(7) 0.005(4) 0.015(6) 0.012(5)
C16 0.041(5) 0.052(6) 0.056(6) 0.027(5) 0.015(4) 0.005(4)
C17 0.038(5) 0.035(4) 0.054(5) 0.003(4) 0.007(4) -0.001(3)
C18 0.047(5) 0.068(6) 0.036(4) 0.010(4) 0.017(4) 0.015(4)
C19 0.044(7) 0.062(8) 0.059(9) 0.003(6) -0.001(7) 0.021(6)
C20 0.062(9) 0.092(11) 0.045(6) 0.005(6) 0.031(6) 0.025(7)
C21 0.037(7) 0.071(8) 0.059(7) 0.024(6) 0.014(6) 0.005(6)
C22 0.052(8) 0.054(6) 0.036(7) -0.003(5) 0.005(6) -0.007(5)
C23 0.038(8) 0.084(10) 0.036(6) 0.016(6) 0.014(6) 0.023(7)
C24 0.060(8) 0.037(7) 0.056(7) 0.025(6) 0.018(6) 0.013(5)
C15X 0.006(7) 0.043(9) 0.028(10) 0.007(7) 0.004(6) 0.003(6)
C16X 0.032(6) 0.073(8) 0.039(6) 0.009(6) 0.015(5) 0.009(6)
C17X 0.028(5) 0.061(7) 0.068(8) 0.019(6) 0.024(5) -0.002(5)
C18X 0.044(6) 0.042(6) 0.045(6) 0.006(5) 0.011(5) 0.015(5)
C19X 0.056(9) 0.054(10) 0.052(8) 0.030(8) 0.015(7) 0.013(7)
C20X 0.051(10) 0.052(9) 0.032(7) 0.001(6) 0.010(7) 0.019(7)
C21X 0.074(14) 0.094(14) 0.081(12) 0.036(11) 0.061(11) 0.029(11)
C22X 0.041(10) 0.059(10) 0.092(13) 0.030(9) 0.037(9) 0.003(7)
C23X 0.031(8) 0.100(17) 0.041(11) -0.002(9) 0.006(8) 0.001(10)
C24X 0.030(8) 0.094(12) 0.033(7) 0.015(8) 0.009(7) 0.008(8)
C25 0.038(2) 0.036(2) 0.036(2) 0.0107(19) 0.0147(19) 0.0028(19)
C26 0.041(2) 0.034(2) 0.037(2) 0.0141(18) 0.0182(19) 0.0073(18)
C27 0.082(4) 0.144(6) 0.066(4) 0.057(4) -0.002(3) -0.059(4)
C28 0.065(3) 0.113(5) 0.073(3) 0.061(3) 0.037(3) 0.035(3)
C29 0.196(7) 0.066(4) 0.095(4) 0.042(3) 0.108(5) 0.053(4)
C30 0.082(4) 0.118(5) 0.072(4) 0.067(4) 0.040(3) 0.056(4)
C31 0.090(5) 0.101(5) 0.066(4) 0.042(4) 0.018(3) -0.023(4)
C32 0.132(6) 0.086(4) 0.082(4) 0.029(4) 0.077(5) 0.042(4)
C33 0.072(5) 0.243(10) 0.095(5) 0.092(6) 0.050(4) 0.068(6)
C34 0.102(5) 0.132(6) 0.084(5) 0.070(5) -0.020(4) -0.072(5)
C35 0.207(9) 0.046(3) 0.106(5) 0.024(4) 0.102(6) -0.015(5)
C36 0.056(3) 0.025(2) 0.036(2) 0.0054(18) 0.019(2) 0.009(2)
C37 0.045(2) 0.031(2) 0.035(2) 0.0008(18) 0.0223(19) -0.0007(18)
C38 0.061(3) 0.034(2) 0.049(3) -0.001(2) 0.028(2) -0.002(2)
C39 0.053(3) 0.054(3) 0.051(3) 0.001(2) 0.027(2) -0.007(2)
C40 0.067(3) 0.046(3) 0.043(2) 0.016(2) 0.024(2) 0.014(2)
C41 0.091(4) 0.076(4) 0.043(3) 0.019(3) 0.031(3) 0.019(3)
C42 0.121(5) 0.082(4) 0.054(3) 0.016(3) 0.052(3) -0.013(4)
C43 0.067(3) 0.083(4) 0.060(3) 0.001(3) 0.043(3) -0.011(3)
C44 0.081(4) 0.082(4) 0.057(3) -0.004(3) 0.043(3) 0.015(3)
C45 0.080(4) 0.044(3) 0.054(3) -0.011(2) 0.038(3) -0.005(3)
C46 0.070(4) 0.097(4) 0.035(3) 0.002(3) 0.023(3) 0.000(3)
C47 0.040(2) 0.034(2) 0.032(2) 0.0069(18) 0.0140(18) 0.0031(18)
C48 0.044(2) 0.029(2) 0.031(2) -0.0017(17) 0.0126(19) 0.0038(18)
C49 0.033(2) 0.031(2) 0.037(2) 0.0080(18) 0.0135(18) 0.0048(17)
C50 0.040(2) 0.036(2) 0.034(2) 0.0058(18) 0.0114(19) 0.0043(19)
C52 0.036(2) 0.038(2) 0.034(2) 0.0040(18) 0.0152(19) 0.0010(18)
C53 0.039(2) 0.038(2) 0.035(2) 0.0105(19) 0.0093(19) 0.0028(19)
C54 0.052(3) 0.032(2) 0.039(2) 0.0074(19) 0.013(2) 0.003(2)
C55 0.034(2) 0.033(2) 0.048(2) 0.010(2) 0.012(2) 0.0028(18)
C56 0.050(3) 0.043(3) 0.046(3) 0.010(2) 0.016(2) 0.008(2)
C57 0.059(3) 0.035(3) 0.063(3) 0.007(2) 0.024(3) 0.008(2)
C58 0.045(3) 0.034(2) 0.073(3) 0.014(2) 0.010(2) 0.006(2)
C59 0.050(3) 0.048(3) 0.057(3) 0.022(2) -0.004(2) 0.005(2)
C60 0.051(3) 0.035(2) 0.051(3) 0.012(2) 0.007(2) 0.002(2)
O1S 0.133(3) 0.137(3) 0.0786(19) 0.023(2) 0.028(2) -0.006(2)
N1S 0.128(3) 0.132(3) 0.0733(19) 0.029(2) 0.031(2) -0.004(2)
C1S 0.130(3) 0.134(3) 0.0760(19) 0.027(2) 0.030(2) -0.005(2)
C2S 0.130(3) 0.134(3) 0.076(2) 0.031(2) 0.031(2) -0.002(3)
C3S 0.129(3) 0.134(3) 0.076(2) 0.025(2) 0.030(2) -0.002(2)
C1SX 0.131(3) 0.134(3) 0.0760(19) 0.026(2) 0.030(2) -0.005(2)
C2SX 0.130(3) 0.133(3) 0.076(2) 0.028(2) 0.030(2) -0.004(3)
C3SX 0.129(3) 0.133(3) 0.075(2) 0.028(2) 0.031(2) -0.003(3)

loop_
_atom_type_symbol
_atom_type_description
_atom_type_scat_dispersion_real
_atom_type_scat_dispersion_imag
_atom_type_scat_source
C C 0.0033 0.0016 'International Tables Vol C Tables 4.2.6.8 and 6.1.1.4'
H H 0.0000 0.0000 'International Tables Vol C Tables 4.2.6.8 and 6.1.1.4'
Cu Cu 0.3201 1.2651 'International Tables Vol C Tables 4.2.6.8 and 6.1.1.4'
N N 0.0061 0.0033 'International Tables Vol C Tables 4.2.6.8 and 6.1.1.4'
O O 0.0106 0.0060 'International Tables Vol C Tables 4.2.6.8 and 6.1.1.4'

loop_
_geom_angle_atom_site_label_1
_geom_angle_atom_site_label_2
_geom_angle_atom_site_label_3
_geom_angle
_geom_angle_site_symmetry_1
_geom_angle_site_symmetry_3
_geom_angle_publ_flag
O1 Cu1 O4 89.62(13) 2_677 . ?
O1 Cu1 O2 168.63(11) 2_677 . ?
O4 Cu1 O2 89.32(13) . . ?
O1 Cu1 O3 89.54(13) 2_677 2_677 ?
O4 Cu1 O3 168.31(11) . 2_677 ?
O2 Cu1 O3 89.21(13) . 2_677 ?
O1 Cu1 N1 97.77(12) 2_677 . ?
O4 Cu1 N1 99.51(11) . . ?
O2 Cu1 N1 93.56(11) . . ?
O3 Cu1 N1 92.16(11) 2_677 . ?
O1 Cu1 Cu1 85.28(8) 2_677 2_677 ?
O4 Cu1 Cu1 86.28(8) . 2_677 ?
O2 Cu1 Cu1 83.36(8) . 2_677 ?
O3 Cu1 Cu1 82.04(8) 2_677 2_677 ?
N1 Cu1 Cu1 173.44(9) . 2_677 ?
O5 Cu2 O5 180.0 2_566 . ?
O5 Cu2 N2 90.51(11) 2_566 2_566 ?
O5 Cu2 N2 89.49(11) . 2_566 ?
O5 Cu2 N2 89.49(11) 2_566 . ?
O5 Cu2 N2 90.51(11) . . ?
N2 Cu2 N2 180.0 2_566 . ?
C14 O1 Cu1 122.2(3) . 2_677 ?
C14 O2 Cu1 124.0(3) . . ?
C25 O3 Cu1 126.1(3) . 2_677 ?
C36 O5 Cu2 104.5(2) . . ?
C25 O4 Cu1 121.1(2) . . ?
C1 N1 C5 116.0(3) . . ?
C1 N1 Cu1 124.0(3) . . ?
C5 N1 Cu1 119.9(3) . . ?
C52 N2 C47 116.8(3) . . ?
C52 N2 Cu2 122.0(3) . . ?
C47 N2 Cu2 121.2(2) . . ?
N1 C1 C2 123.6(4) . . ?
N1 C1 H1 118.2 . . ?
C2 C1 H1 118.2 . . ?
C1 C2 C3 120.8(4) . . ?
C1 C2 H2 119.6 . . ?
C3 C2 H2 119.6 . . ?
C2 C3 C4 115.7(4) . . ?
C2 C3 C6 121.0(4) . . ?
C4 C3 C6 123.3(4) . . ?
C5 C4 C3 119.5(4) . . ?
C5 C4 H4 120.2 . . ?
C3 C4 H4 120.2 . . ?
N1 C5 C4 124.3(4) . . ?
N1 C5 H5 117.9 . . ?
C4 C5 H5 117.9 . . ?
C7 C6 C3 128.4(4) . . ?
C7 C6 H6 115.8 . . ?
C3 C6 H6 115.8 . . ?
C6 C7 C8 126.8(4) . . ?
C6 C7 H7 116.6 . . ?
C8 C7 H7 116.6 . . ?
C13 C8 C9 117.6(4) . . ?
C13 C8 C7 119.9(4) . . ?
C9 C8 C7 122.5(4) . . ?
C10 C9 C8 120.9(4) . . ?
C10 C9 H9 119.6 . . ?
C8 C9 H9 119.6 . . ?
C11 C10 C9 121.0(4) . . ?
C11 C10 H10 119.5 . . ?
C9 C10 H10 119.5 . . ?
C10 C11 C12 119.5(4) . . ?
C10 C11 H11 120.3 . . ?
C12 C11 H11 120.3 . . ?
C11 C12 C13 120.0(4) . . ?
C11 C12 H12 120.0 . . ?
C13 C12 H12 120.0 . . ?
C8 C13 C12 121.0(4) . . ?
C8 C13 H13 119.5 . . ?
C12 C13 H13 119.5 . . ?
O1 C14 O2 125.1(4) . . ?
O1 C14 C15 114.9(5) . . ?
O2 C14 C15 120.0(5) . . ?
O1 C14 C15X 122.2(5) . . ?
O2 C14 C15X 112.5(5) . . ?
C14 C15 C18 110.7(9) . . ?
C14 C15 C16 107.1(9) . . ?
C18 C15 C16 106.2(10) . . ?
C14 C15 C17 115.7(10) . . ?
C18 C15 C17 109.3(10) . . ?
C16 C15 C17 107.2(9) . . ?
C24 C16 C15 111.4(9) . . ?
C24 C16 H16A 109.4 . . ?
C15 C16 H16A 109.4 . . ?
C24 C16 H16B 109.4 . . ?
C15 C16 H16B 109.4 . . ?
H16A C16 H16B 108.0 . . ?
C22 C17 C15 110.1(9) . . ?
C22 C17 H17A 109.6 . . ?
C15 C17 H17A 109.6 . . ?
C22 C17 H17B 109.6 . . ?
C15 C17 H17B 109.6 . . ?
H17A C17 H17B 108.2 . . ?
C15 C18 C20 110.5(9) . . ?
C15 C18 H18A 109.6 . . ?
C20 C18 H18A 109.6 . . ?
C15 C18 H18B 109.6 . . ?
C20 C18 H18B 109.6 . . ?
H18A C18 H18B 108.1 . . ?
C24 C19 C20 110.8(8) . . ?
C24 C19 H19A 109.5 . . ?
C20 C19 H19A 109.5 . . ?
C24 C19 H19B 109.5 . . ?
C20 C19 H19B 109.5 . . ?
H19A C19 H19B 108.1 . . ?
C19 C20 C21 110.3(8) . . ?
C19 C20 C18 108.4(10) . . ?
C21 C20 C18 109.6(9) . . ?
C19 C20 H20 109.5 . . ?
C21 C20 H20 109.5 . . ?
C18 C20 H20 109.5 . . ?
C22 C21 C20 110.0(7) . . ?
C22 C21 H21A 109.7 . . ?
C20 C21 H21A 109.7 . . ?
C22 C21 H21B 109.7 . . ?
C20 C21 H21B 109.7 . . ?
H21A C21 H21B 108.2 . . ?
C23 C22 C21 110.3(7) . . ?
C23 C22 C17 107.7(8) . . ?
C21 C22 C17 110.3(9) . . ?
C23 C22 H22 109.5 . . ?
C21 C22 H22 109.5 . . ?
C17 C22 H22 109.5 . . ?
C24 C23 C22 111.0(7) . . ?
C24 C23 H23A 109.4 . . ?
C22 C23 H23A 109.4 . . ?
C24 C23 H23B 109.4 . . ?
C22 C23 H23B 109.4 . . ?
H23A C23 H23B 108.0 . . ?
C19 C24 C23 110.6(7) . . ?
C19 C24 C16 107.9(9) . . ?
C23 C24 C16 108.4(9) . . ?
C19 C24 H24 110.0 . . ?
C23 C24 H24 110.0 . . ?
C16 C24 H24 110.0 . . ?
C18X C15X C17X 110.4(10) . . ?
C18X C15X C16X 110.5(11) . . ?
C17X C15X C16X 109.7(10) . . ?
C18X C15X C14 113.8(9) . . ?
C17X C15X C14 105.4(9) . . ?
C16X C15X C14 106.8(8) . . ?
C24X C16X C15X 109.5(10) . . ?
C24X C16X H16C 109.8 . . ?
C15X C16X H16C 109.8 . . ?
C24X C16X H16D 109.8 . . ?
C15X C16X H16D 109.8 . . ?
H16C C16X H16D 108.2 . . ?
C22X C17X C15X 107.2(11) . . ?
C22X C17X H17C 110.3 . . ?
C15X C17X H17C 110.3 . . ?
C22X C17X H17D 110.3 . . ?
C15X C17X H17D 110.3 . . ?
H17C C17X H17D 108.5 . . ?
C15X C18X C20X 109.2(10) . . ?
C15X C18X H18C 109.8 . . ?
C20X C18X H18C 109.8 . . ?
C15X C18X H18D 109.8 . . ?
C20X C18X H18D 109.8 . . ?
H18C C18X H18D 108.3 . . ?
C24X C19X C20X 109.7(7) . . ?
C24X C19X H19C 109.7 . . ?
C20X C19X H19C 109.7 . . ?
C24X C19X H19D 109.7 . . ?
C20X C19X H19D 109.7 . . ?
H19C C19X H19D 108.2 . . ?
C21X C20X C18X 108.6(12) . . ?
C21X C20X C19X 109.9(8) . . ?
C18X C20X C19X 108.9(10) . . ?
C21X C20X H20X 109.8 . . ?
C18X C20X H20X 109.8 . . ?
C19X C20X H20X 109.8 . . ?
C20X C21X C22X 109.6(9) . . ?
C20X C21X H21C 109.7 . . ?
C22X C21X H21C 109.7 . . ?
C20X C21X H21D 109.7 . . ?
C22X C21X H21D 109.7 . . ?
H21C C21X H21D 108.2 . . ?
C17X C22X C23X 110.8(12) . . ?
C17X C22X C21X 109.5(13) . . ?
C23X C22X C21X 109.7(10) . . ?
C17X C22X H22X 108.9 . . ?
C23X C22X H22X 108.9 . . ?
C21X C22X H22X 108.9 . . ?
C22X C23X C24X 109.9(9) . . ?
C22X C23X H23C 109.7 . . ?
C24X C23X H23C 109.7 . . ?
C22X C23X H23D 109.7 . . ?
C24X C23X H23D 109.7 . . ?
H23C C23X H23D 108.2 . . ?
C19X C24X C16X 110.8(11) . . ?
C19X C24X C23X 110.3(8) . . ?
C16X C24X C23X 106.0(10) . . ?
C19X C24X H24X 109.9 . . ?
C16X C24X H24X 109.9 . . ?
C23X C24X H24X 109.9 . . ?
O3 C25 O4 124.5(4) . . ?
O3 C25 C26 117.8(3) . . ?
O4 C25 C26 117.7(3) . . ?
C27 C26 C28 109.5(4) . . ?
C27 C26 C25 111.0(3) . . ?
C28 C26 C25 108.8(3) . . ?
C27 C26 C29 109.1(5) . . ?
C28 C26 C29 107.4(4) . . ?
C25 C26 C29 111.0(3) . . ?
C26 C27 C34 110.5(4) . . ?
C26 C27 H27A 109.6 . . ?
C34 C27 H27A 109.6 . . ?
C26 C27 H27B 109.6 . . ?
C34 C27 H27B 109.6 . . ?
H27A C27 H27B 108.1 . . ?
C26 C28 C30 111.0(4) . . ?
C26 C28 H28A 109.4 . . ?
C30 C28 H28A 109.4 . . ?
C26 C28 H28B 109.4 . . ?
C30 C28 H28B 109.4 . . ?
H28A C28 H28B 108.0 . . ?
C26 C29 C32 109.7(4) . . ?
C26 C29 H29A 109.7 . . ?
C32 C29 H29A 109.7 . . ?
C26 C29 H29B 109.7 . . ?
C32 C29 H29B 109.7 . . ?
H29A C29 H29B 108.2 . . ?
C31 C30 C35 111.0(5) . . ?
C31 C30 C28 106.7(5) . . ?
C35 C30 C28 109.5(5) . . ?
C31 C30 H30 109.9 . . ?
C35 C30 H30 109.9 . . ?
C28 C30 H30 109.9 . . ?
C32 C31 C30 111.9(5) . . ?
C32 C31 H31A 109.2 . . ?
C30 C31 H31A 109.2 . . ?
C32 C31 H31B 109.2 . . ?
C30 C31 H31B 109.2 . . ?
H31A C31 H31B 107.9 . . ?
C31 C32 C33 112.1(6) . . ?
C31 C32 C29 111.3(5) . . ?
C33 C32 C29 102.9(6) . . ?
C31 C32 H32 110.1 . . ?
C33 C32 H32 110.1 . . ?
C29 C32 H32 110.1 . . ?
C32 C33 C34 113.0(5) . . ?
C32 C33 H33A 109.0 . . ?
C34 C33 H33A 109.0 . . ?
C32 C33 H33B 109.0 . . ?
C34 C33 H33B 109.0 . . ?
H33A C33 H33B 107.8 . . ?
C33 C34 C35 109.6(5) . . ?
C33 C34 C27 110.2(6) . . ?
C35 C34 C27 103.2(7) . . ?
C33 C34 H34 111.2 . . ?
C35 C34 H34 111.2 . . ?
C27 C34 H34 111.2 . . ?
C30 C35 C34 110.6(5) . . ?
C30 C35 H35A 109.5 . . ?
C34 C35 H35A 109.5 . . ?
C30 C35 H35B 109.5 . . ?
C34 C35 H35B 109.5 . . ?
H35A C35 H35B 108.1 . . ?
O6 C36 O5 122.1(4) . . ?
O6 C36 C37 121.9(4) . . ?
O5 C36 C37 115.9(4) . . ?
C36 C37 C40 109.6(3) . . ?
C36 C37 C38 110.0(3) . . ?
C40 C37 C38 109.1(3) . . ?
C36 C37 C39 110.6(3) . . ?
C40 C37 C39 109.1(4) . . ?
C38 C37 C39 108.5(3) . . ?
C45 C38 C37 110.0(3) . . ?
C45 C38 H38A 109.7 . . ?
C37 C38 H38A 109.7 . . ?
C45 C38 H38B 109.7 . . ?
C37 C38 H38B 109.7 . . ?
H38A C38 H38B 108.2 . . ?
C43 C39 C37 109.4(4) . . ?
C43 C39 H39A 109.8 . . ?
C37 C39 H39A 109.8 . . ?
C43 C39 H39B 109.8 . . ?
C37 C39 H39B 109.8 . . ?
H39A C39 H39B 108.2 . . ?
C37 C40 C41 110.3(4) . . ?
C37 C40 H40A 109.6 . . ?
C41 C40 H40A 109.6 . . ?
C37 C40 H40B 109.6 . . ?
C41 C40 H40B 109.6 . . ?
H40A C40 H40B 108.1 . . ?
C46 C41 C40 109.2(4) . . ?
C46 C41 C42 109.0(4) . . ?
C40 C41 C42 109.4(4) . . ?
C46 C41 H41 109.7 . . ?
C40 C41 H41 109.7 . . ?
C42 C41 H41 109.7 . . ?
C43 C42 C41 109.7(4) . . ?
C43 C42 H42A 109.7 . . ?
C41 C42 H42A 109.7 . . ?
C43 C42 H42B 109.7 . . ?
C41 C42 H42B 109.7 . . ?
H42A C42 H42B 108.2 . . ?
C44 C43 C42 108.8(4) . . ?
C44 C43 C39 110.2(4) . . ?
C42 C43 C39 110.3(4) . . ?
C44 C43 H43 109.2 . . ?
C42 C43 H43 109.2 . . ?
C39 C43 H43 109.2 . . ?
C43 C44 C45 109.5(4) . . ?
C43 C44 H44A 109.8 . . ?
C45 C44 H44A 109.8 . . ?
C43 C44 H44B 109.8 . . ?
C45 C44 H44B 109.8 . . ?
H44A C44 H44B 108.2 . . ?
C46 C45 C38 109.2(4) . . ?
C46 C45 C44 110.0(4) . . ?
C38 C45 C44 108.8(4) . . ?
C46 C45 H45 109.6 . . ?
C38 C45 H45 109.6 . . ?
C44 C45 H45 109.6 . . ?
C41 C46 C45 109.8(4) . . ?
C41 C46 H46A 109.7 . . ?
C45 C46 H46A 109.7 . . ?
C41 C46 H46B 109.7 . . ?
C45 C46 H46B 109.7 . . ?
H46A C46 H46B 108.2 . . ?
N2 C47 C48 122.7(3) . . ?
N2 C47 H47 118.7 . . ?
C48 C47 H47 118.7 . . ?
C47 C48 C49 120.0(3) . . ?
C47 C48 H48 120.0 . . ?
C49 C48 H48 120.0 . . ?
C50 C49 C48 117.1(4) . . ?
C50 C49 C53 120.1(3) . . ?
C48 C49 C53 122.8(3) . . ?
C52 C50 C49 119.5(4) . . ?
C52 C50 H50 120.2 . . ?
C49 C50 H50 120.2 . . ?
N2 C52 C50 123.8(4) . . ?
N2 C52 H52 118.1 . . ?
C50 C52 H52 118.1 . . ?
C54 C53 C49 126.4(4) . . ?
C54 C53 H53 116.8 . . ?
C49 C53 H53 116.8 . . ?
C53 C54 C55 128.8(4) . . ?
C53 C54 H54 115.6 . . ?
C55 C54 H54 115.6 . . ?
C60 C55 C56 117.6(4) . . ?
C60 C55 C54 122.6(4) . . ?
C56 C55 C54 119.7(4) . . ?
C57 C56 C55 120.9(4) . . ?
C57 C56 H56 119.6 . . ?
C55 C56 H56 119.6 . . ?
C58 C57 C56 120.5(4) . . ?
C58 C57 H57 119.7 . . ?
C56 C57 H57 119.7 . . ?
C57 C58 C59 119.5(4) . . ?
C57 C58 H58 120.3 . . ?
C59 C58 H58 120.3 . . ?
C60 C59 C58 120.3(4) . . ?
C60 C59 H59 119.8 . . ?
C58 C59 H59 119.8 . . ?
C59 C60 C55 121.1(4) . . ?
C59 C60 H60 119.4 . . ?
C55 C60 H60 119.4 . . ?
C1S N1S C2S 126.9(9) . . ?
C1S N1S C3S 117.5(7) . . ?
C2S N1S C3S 115.6(7) . . ?
C1SX N1S C3SX 137.4(19) . . ?
C1SX N1S C2SX 120.7(17) . . ?
C3SX N1S C2SX 101.3(14) . . ?
O1S C1S N1S 122.9(11) . . ?
O1S C1S H1S 118.6 . . ?
N1S C1S H1S 118.6 . . ?
N1S C2S H2SA 109.5 . . ?
N1S C2S H2SB 109.5 . . ?
H2SA C2S H2SB 109.5 . . ?
N1S C2S H2SC 109.5 . . ?
H2SA C2S H2SC 109.5 . . ?
H2SB C2S H2SC 109.5 . . ?
N1S C3S H3SA 109.5 . . ?
N1S C3S H3SB 109.5 . . ?
H3SA C3S H3SB 109.5 . . ?
N1S C3S H3SC 109.5 . . ?
H3SA C3S H3SC 109.5 . . ?
H3SB C3S H3SC 109.5 . . ?
N1S C1SX O1S 119(2) . . ?
N1S C1SX H1SX 120.4 . . ?
O1S C1SX H1SX 120.4 . . ?
N1S C2SX H2SD 109.5 . . ?
N1S C2SX H2SE 109.5 . . ?
H2SD C2SX H2SE 109.5 . . ?
N1S C2SX H2SF 109.5 . . ?
H2SD C2SX H2SF 109.5 . . ?
H2SE C2SX H2SF 109.5 . . ?
N1S C3SX H3SD 109.5 . . ?
N1S C3SX H3SE 109.5 . . ?
H3SD C3SX H3SE 109.5 . . ?
N1S C3SX H3SF 109.5 . . ?
H3SD C3SX H3SF 109.5 . . ?
H3SE C3SX H3SF 109.5 . . ?

loop_
_geom_bond_atom_site_label_1
_geom_bond_atom_site_label_2
_geom_bond_distance
_geom_bond_site_symmetry_2
_geom_bond_publ_flag
Cu1 O1 1.961(3) 2_677 ?
Cu1 O4 1.962(3) . ?
Cu1 O2 1.964(3) . ?
Cu1 O3 1.964(3) 2_677 ?
Cu1 N1 2.161(3) . ?
Cu1 Cu1 2.6179(9) 2_677 ?
Cu2 O5 1.954(2) 2_566 ?
Cu2 O5 1.954(2) . ?
Cu2 N2 2.035(3) 2_566 ?
Cu2 N2 2.035(3) . ?
O1 C14 1.250(5) . ?
O2 C14 1.262(4) . ?
O3 C25 1.250(4) . ?
O5 C36 1.293(5) . ?
O4 C25 1.257(4) . ?
O6 C36 1.238(5) . ?
N1 C1 1.329(5) . ?
N1 C5 1.332(5) . ?
N2 C52 1.337(5) . ?
N2 C47 1.349(4) . ?
C1 C2 1.363(5) . ?
C1 H1 0.9500 . ?
C2 C3 1.388(5) . ?
C2 H2 0.9500 . ?
C3 C4 1.389(5) . ?
C3 C6 1.457(5) . ?
C4 C5 1.374(5) . ?
C4 H4 0.9500 . ?
C5 H5 0.9500 . ?
C6 C7 1.313(5) . ?
C6 H6 0.9500 . ?
C7 C8 1.457(5) . ?
C7 H7 0.9500 . ?
C8 C13 1.388(5) . ?
C8 C9 1.390(5) . ?
C9 C10 1.380(5) . ?
C9 H9 0.9500 . ?
C10 C11 1.368(6) . ?
C10 H10 0.9500 . ?
C11 C12 1.369(6) . ?
C11 H11 0.9500 . ?
C12 C13 1.397(6) . ?
C12 H12 0.9500 . ?
C13 H13 0.9500 . ?
C14 C15 1.470(19) . ?
C14 C15X 1.579(18) . ?
C15 C18 1.539(11) . ?
C15 C16 1.545(12) . ?
C15 C17 1.551(12) . ?
C16 C24 1.538(11) . ?
C16 H16A 0.9900 . ?
C16 H16B 0.9900 . ?
C17 C22 1.540(11) . ?
C17 H17A 0.9900 . ?
C17 H17B 0.9900 . ?
C18 C20 1.545(12) . ?
C18 H18A 0.9900 . ?
C18 H18B 0.9900 . ?
C19 C24 1.494(11) . ?
C19 C20 1.494(11) . ?
C19 H19A 0.9900 . ?
C19 H19B 0.9900 . ?
C20 C21 1.503(11) . ?
C20 H20 1.0000 . ?
C21 C22 1.501(11) . ?
C21 H21A 0.9900 . ?
C21 H21B 0.9900 . ?
C22 C23 1.499(11) . ?
C22 H22 1.0000 . ?
C23 C24 1.497(11) . ?
C23 H23A 0.9900 . ?
C23 H23B 0.9900 . ?
C24 H24 1.0000 . ?
C15X C18X 1.529(10) . ?
C15X C17X 1.532(9) . ?
C15X C16X 1.534(9) . ?
C16X C24X 1.533(9) . ?
C16X H16C 0.9900 . ?
C16X H16D 0.9900 . ?
C17X C22X 1.520(17) . ?
C17X H17C 0.9900 . ?
C17X H17D 0.9900 . ?
C18X C20X 1.537(9) . ?
C18X H18C 0.9900 . ?
C18X H18D 0.9900 . ?
C19X C24X 1.532(9) . ?
C19X C20X 1.539(9) . ?
C19X H19C 0.9900 . ?
C19X H19D 0.9900 . ?
C20X C21X 1.534(9) . ?
C20X H20X 1.0000 . ?
C21X C22X 1.537(17) . ?
C21X H21C 0.9900 . ?
C21X H21D 0.9900 . ?
C22X C23X 1.533(18) . ?
C22X H22X 1.0000 . ?
C23X C24X 1.534(9) . ?
C23X H23C 0.9900 . ?
C23X H23D 0.9900 . ?
C24X H24X 1.0000 . ?
C25 C26 1.526(5) . ?
C26 C27 1.475(6) . ?
C26 C28 1.502(6) . ?
C26 C29 1.528(6) . ?
C27 C34 1.587(7) . ?
C27 H27A 0.9900 . ?
C27 H27B 0.9900 . ?
C28 C30 1.544(6) . ?
C28 H28A 0.9900 . ?
C28 H28B 0.9900 . ?
C29 C32 1.583(7) . ?
C29 H29A 0.9900 . ?
C29 H29B 0.9900 . ?
C30 C31 1.456(8) . ?
C30 C35 1.502(8) . ?
C30 H30 1.0000 . ?
C31 C32 1.452(8) . ?
C31 H31A 0.9900 . ?
C31 H31B 0.9900 . ?
C32 C33 1.462(9) . ?
C32 H32 1.0000 . ?
C33 C34 1.487(10) . ?
C33 H33A 0.9900 . ?
C33 H33B 0.9900 . ?
C34 C35 1.525(10) . ?
C34 H34 1.0000 . ?
C35 H35A 0.9900 . ?
C35 H35B 0.9900 . ?
C36 C37 1.520(5) . ?
C37 C40 1.522(6) . ?
C37 C38 1.530(5) . ?
C37 C39 1.541(6) . ?
C38 C45 1.529(6) . ?
C38 H38A 0.9900 . ?
C38 H38B 0.9900 . ?
C39 C43 1.521(6) . ?
C39 H39A 0.9900 . ?
C39 H39B 0.9900 . ?
C40 C41 1.527(6) . ?
C40 H40A 0.9900 . ?
C40 H40B 0.9900 . ?
C41 C46 1.513(7) . ?
C41 C42 1.534(7) . ?
C41 H41 1.0000 . ?
C42 C43 1.516(8) . ?
C42 H42A 0.9900 . ?
C42 H42B 0.9900 . ?
C43 C44 1.509(7) . ?
C43 H43 1.0000 . ?
C44 C45 1.530(7) . ?
C44 H44A 0.9900 . ?
C44 H44B 0.9900 . ?
C45 C46 1.517(7) . ?
C45 H45 1.0000 . ?
C46 H46A 0.9900 . ?
C46 H46B 0.9900 . ?
C47 C48 1.371(5) . ?
C47 H47 0.9500 . ?
C48 C49 1.390(5) . ?
C48 H48 0.9500 . ?
C49 C50 1.386(5) . ?
C49 C53 1.472(5) . ?
C50 C52 1.367(5) . ?
C50 H50 0.9500 . ?
C52 H52 0.9500 . ?
C53 C54 1.301(5) . ?
C53 H53 0.9500 . ?
C54 C55 1.463(5) . ?
C54 H54 0.9500 . ?
C55 C60 1.387(6) . ?
C55 C56 1.394(5) . ?
C56 C57 1.378(6) . ?
C56 H56 0.9500 . ?
C57 C58 1.364(6) . ?
C57 H57 0.9500 . ?
C58 C59 1.381(6) . ?
C58 H58 0.9500 . ?
C59 C60 1.373(6) . ?
C59 H59 0.9500 . ?
C60 H60 0.9500 . ?
O1S C1S 1.188(9) . ?
O1S C1SX 1.30(3) . ?
N1S C1SX 1.25(2) . ?
N1S C1S 1.316(10) . ?
N1S C2S 1.395(9) . ?
N1S C3S 1.504(10) . ?
N1S C3SX 1.51(2) . ?
N1S C2SX 1.52(2) . ?
C1S H1S 0.9500 . ?
C2S H2SA 0.9800 . ?
C2S H2SB 0.9800 . ?
C2S H2SC 0.9800 . ?
C3S H3SA 0.9800 . ?
C3S H3SB 0.9800 . ?
C3S H3SC 0.9800 . ?
C1SX H1SX 0.9500 . ?
C2SX H2SD 0.9800 . ?
C2SX H2SE 0.9800 . ?
C2SX H2SF 0.9800 . ?
C3SX H3SD 0.9800 . ?
C3SX H3SE 0.9800 . ?
C3SX H3SF 0.9800 . ?
